data_2310560
loop_
_publ_author_name
'Dent Glasser, L.S.'
'Glasser, F.P.'

_publ_section_title
;
 Silicates M3 Si O5. I. Sr3 Si O5
;
_journal_name_full 'Acta Crystallographica (1,1948-23,1967)'
_journal_page_first 453
_journal_page_last 454
_journal_volume 18
_journal_year 1965
_chemical_formula_sum 'O5 Si Sr3'
_chemical_name_systematic 'Sr3 (Si O4) O'
_space_group_IT_number 130
_symmetry_space_group_name_Hall 'P 4ab 2n -1ab'
_symmetry_space_group_name_H-M 'P 4/n c c :1'
_cell_angle_alpha 90
_cell_angle_beta 90
_cell_angle_gamma 90
_cell_formula_units_Z 4
_cell_length_a 6.934
_cell_length_b 6.934
_cell_length_c 10.72
_cell_volume 515.421
_citation_journal_id_ASTM ACCRA9
_cod_data_source_file DentGlasser_ACCRA9_1965_1873.cif
_cod_data_source_block O5Si1Sr3
_cod_original_cell_volume 515.4214
_cod_original_sg_symbol_Hall '-P 4a 2ac (x-1/4,y+1/4,z)'
_cod_original_formula_sum 'O5 Si1 Sr3'
_cod_database_code 2310560

loop_
_symmetry_equiv_pos_as_xyz
x,y,z
-y+1/2,x+1/2,z
-x,-y,z
y+1/2,-x+1/2,z
x+1/2,-y+1/2,-z+1/2
y,x,-z+1/2
-x+1/2,y+1/2,-z+1/2
-y,-x,-z+1/2
-x+1/2,-y+1/2,-z
y,-x,-z
x+1/2,y+1/2,-z
-y,x,-z
-x,y,z-1/2
-y+1/2,-x+1/2,z-1/2
x,-y,z-1/2
y+1/2,x+1/2,z-1/2

loop_
_atom_site_label
_atom_site_type_symbol
_atom_site_fract_x
_atom_site_fract_y
_atom_site_fract_z
_atom_site_occupancy
_atom_site_U_iso_or_equiv
Sr1 Sr+2 0.181 0.181 0.25 1 0.0
Si1 Si+4 0 0 0 1 0.0
O1 O-2 0.169 -0.092 0.088 1 0.0
O2 O-2 0 0.5 0.25 1 0.0
Sr2 Sr+2 0 0.5 0 1 0.0
